data_7036272
loop_
_publ_author_name
'Kesavan, Praseetha E.'
'Das, Sudipta'
'Lone, Mohsin Y.'
'Jha, Prakash C.'
'Mori, Shigeki'
'Gupta, Iti'

_publ_section_title
;
 Bridged bis-BODIPYs: their synthesis, structures and properties.
;
_journal_issue 39
_journal_name_full 'Dalton transactions (Cambridge, England : 2003)'
_journal_page_first 17209
_journal_page_last 17221
_journal_paper_doi 10.1039/c5dt01925g
_journal_volume 44
_journal_year 2015
_chemical_formula_moiety 'C36 H25 B2 F4 N5'
_chemical_formula_sum 'C36 H25 B2 F4 N5'
_chemical_formula_weight 625.23
_space_group_crystal_system monoclinic
_space_group_IT_number 15
_space_group_name_Hall '-C 2yc'
_space_group_name_H-M_alt 'C 1 2/c 1'
_symmetry_space_group_name_Hall '-C 2yc'
_symmetry_space_group_name_H-M 'C 1 2/c 1'
_atom_sites_solution_hydrogens geom
_atom_sites_solution_primary direct
_atom_sites_solution_secondary difmap
_audit_update_record
;
2014-10-09 deposited with the CCDC.
2015-08-25 downloaded from the CCDC.
;
_cell_angle_alpha 90
_cell_angle_beta 110.599(6)
_cell_angle_gamma 90
_cell_formula_units_Z 4
_cell_length_a 25.107(13)
_cell_length_b 9.399(4)
_cell_length_c 13.496(7)
_cell_measurement_reflns_used 4521
_cell_measurement_temperature 100(2)
_cell_measurement_theta_max 31.06
_cell_measurement_theta_min 2.33
_cell_volume 2981(3)
_computing_cell_refinement CrystalClear
_computing_data_collection 'CrystalClear (Rigaku Inc., 2008)'
_computing_data_reduction CrystalClear
_computing_molecular_graphics 'CrystalStructure 4.1 (Rigaku, 2014)'
_computing_publication_material 'CrystalStructure 4.1'
_computing_structure_refinement 'SHELXL-2014 (Sheldrick, 2014)'
_computing_structure_solution 'SIR2011 (Burla, et al., 2012)'
_diffrn_ambient_temperature 100(2)
_diffrn_detector_area_resol_mean 7.111
_diffrn_measured_fraction_theta_full 1.000
_diffrn_measured_fraction_theta_max 1.000
_diffrn_measurement_device_type 'Rigaku Saturn724'
_diffrn_measurement_method \w
_diffrn_radiation_type MoK\a
_diffrn_radiation_wavelength 0.71075
_diffrn_reflns_av_R_equivalents 0.0609
_diffrn_reflns_av_unetI/netI 0.0415
_diffrn_reflns_laue_measured_fraction_full 1.000
_diffrn_reflns_laue_measured_fraction_max 1.000
_diffrn_reflns_limit_h_max 33
_diffrn_reflns_limit_h_min -33
_diffrn_reflns_limit_k_max 12
_diffrn_reflns_limit_k_min -12
_diffrn_reflns_limit_l_max 17
_diffrn_reflns_limit_l_min -17
_diffrn_reflns_number 24454
_diffrn_reflns_point_group_measured_fraction_full 1.000
_diffrn_reflns_point_group_measured_fraction_max 1.000
_diffrn_reflns_theta_full 25.242
_diffrn_reflns_theta_max 27.998
_diffrn_reflns_theta_min 2.334
_diffrn_source 'Varimax 50 kV 24 mA Rotating anode'
_exptl_absorpt_coefficient_mu 0.100
_exptl_absorpt_correction_T_max 0.998
_exptl_absorpt_correction_T_min 0.851
_exptl_absorpt_correction_type multi-scan
_exptl_absorpt_process_details 'REQAB (Rigaku, 1998)'
_exptl_crystal_colour orange
_exptl_crystal_density_diffrn 1.393
_exptl_crystal_density_method 'not measured'
_exptl_crystal_description needle
_exptl_crystal_F_000 1288
_exptl_crystal_size_max 0.270
_exptl_crystal_size_mid 0.030
_exptl_crystal_size_min 0.020
_refine_diff_density_max 0.342
_refine_diff_density_min -0.259
_refine_diff_density_rms 0.056
_refine_ls_extinction_method none
_refine_ls_goodness_of_fit_ref 1.174
_refine_ls_hydrogen_treatment constr
_refine_ls_matrix_type full
_refine_ls_number_parameters 214
_refine_ls_number_reflns 3597
_refine_ls_number_restraints 0
_refine_ls_restrained_S_all 1.174
_refine_ls_R_factor_all 0.0867
_refine_ls_R_factor_gt 0.0679
_refine_ls_shift/su_max 0.000
_refine_ls_shift/su_mean 0.000
_refine_ls_structure_factor_coef Fsqd
_refine_ls_weighting_details 'w=1/[\s^2^(Fo^2^)+(0.0570P)^2^+2.4655P] where P=(Fo^2^+2Fc^2^)/3'
_refine_ls_weighting_scheme calc
_refine_ls_wR_factor_gt 0.1375
_refine_ls_wR_factor_ref 0.1478
_reflns_Friedel_coverage 0.000
_reflns_number_gt 3004
_reflns_number_total 3597
_reflns_threshold_expression 'I > 2\s(I)'
_cod_data_source_file c5dt01925g2.cif
_cod_data_source_block ProfFuruta
_cod_depositor_comments 'Adding full bibliography for 7036270--7036272.cif.'
_cod_database_code 7036272
_audit_block_doi 10.5517/cc13hysb
_shelx_space_group_comment
;
The symmetry employed for this shelxl refinement is uniquely defined
by the following loop, which should always be used as a source of
symmetry information in preference to the above space-group names.
They are only intended as comments.
;
_shelx_estimated_absorpt_t_min 0.973
_shelx_estimated_absorpt_t_max 0.998
_shelxl_version_number 2014-3

loop_
_space_group_symop_operation_xyz
'x, y, z'
'-x, y, -z+1/2'
'x+1/2, y+1/2, z'
'-x+1/2, y+1/2, -z+1/2'
'-x, -y, -z'
'x, -y, z-1/2'
'-x+1/2, -y+1/2, -z'
'x+1/2, -y+1/2, z-1/2'

loop_
_atom_site_label
_atom_site_type_symbol
_atom_site_fract_x
_atom_site_fract_y
_atom_site_fract_z
_atom_site_U_iso_or_equiv
_atom_site_adp_type
_atom_site_occupancy
_atom_site_site_symmetry_order
_atom_site_calc_flag
_atom_site_refinement_flags_posn
_atom_site_refinement_flags_adp
_atom_site_refinement_flags_occupancy
F1 F 0.23547(5) 0.21933(15) 0.15294(10) 0.0343(4) Uani 1 1 d . . .
F2 F 0.30932(6) 0.16084(14) 0.10124(10) 0.0345(4) Uani 1 1 d . . .
N1 N 0.31114(7) 0.38969(18) 0.18514(13) 0.0201(4) Uani 1 1 d . . .
N2 N 0.32542(7) 0.16590(18) 0.28786(13) 0.0214(4) Uani 1 1 d . . .
N3 N 0.5000 0.6782(2) 0.7500 0.0200(5) Uani 1 2 d S T P
C1 C 0.29573(9) 0.4838(2) 0.10527(16) 0.0247(5) Uani 1 1 d . . .
H1 H 0.2713 0.4634 0.0350 0.030 Uiso 1 1 calc R U .
C2 C 0.32073(9) 0.6165(2) 0.14007(17) 0.0252(5) Uani 1 1 d . . .
H2 H 0.3162 0.7005 0.0988 0.030 Uiso 1 1 calc R U .
C3 C 0.35321(8) 0.6018(2) 0.24573(16) 0.0215(4) Uani 1 1 d . . .
H3 H 0.3756 0.6738 0.2906 0.026 Uiso 1 1 calc R U .
C4 C 0.34708(8) 0.4593(2) 0.27529(15) 0.0190(4) Uani 1 1 d . . .
C5 C 0.36978(8) 0.3870(2) 0.37234(15) 0.0173(4) Uani 1 1 d . . .
C6 C 0.35815(8) 0.2409(2) 0.37826(15) 0.0189(4) Uani 1 1 d . . .
C7 C 0.37269(9) 0.1446(2) 0.46438(17) 0.0230(5) Uani 1 1 d . . .
H7 H 0.3945 0.1657 0.5361 0.028 Uiso 1 1 calc R U .
C8 C 0.34937(9) 0.0141(2) 0.42504(17) 0.0273(5) Uani 1 1 d . . .
H8 H 0.3526 -0.0713 0.4643 0.033 Uiso 1 1 calc R U .
C9 C 0.32034(9) 0.0315(2) 0.31706(18) 0.0271(5) Uani 1 1 d . . .
H9 H 0.2998 -0.0415 0.2705 0.033 Uiso 1 1 calc R U .
C10 C 0.40464(8) 0.4632(2) 0.46885(15) 0.0172(4) Uani 1 1 d . . .
C11 C 0.38775(8) 0.5968(2) 0.49367(15) 0.0198(4) Uani 1 1 d . . .
H11 H 0.3543 0.6400 0.4461 0.024 Uiso 1 1 calc R U .
C12 C 0.41881(8) 0.6668(2) 0.58609(15) 0.0200(4) Uani 1 1 d . . .
H12 H 0.4062 0.7564 0.6020 0.024 Uiso 1 1 calc R U .
C13 C 0.46858(8) 0.6063(2) 0.65609(15) 0.0175(4) Uani 1 1 d . . .
C14 C 0.48687(8) 0.4753(2) 0.63045(14) 0.0172(4) Uani 1 1 d . . .
H14 H 0.5214 0.4348 0.6764 0.021 Uiso 1 1 calc R U .
C15 C 0.45520(8) 0.4045(2) 0.53903(15) 0.0167(4) Uani 1 1 d . . .
H15 H 0.4679 0.3149 0.5235 0.020 Uiso 1 1 calc R U .
C16 C 0.5000 0.8307(3) 0.7500 0.0182(6) Uani 1 2 d S T P
C17 C 0.47837(9) 0.9049(2) 0.81675(17) 0.0248(5) Uani 1 1 d . . .
H17 H 0.4636 0.8545 0.8624 0.030 Uiso 1 1 calc R U .
C18 C 0.47837(10) 1.0522(2) 0.81661(18) 0.0319(5) Uani 1 1 d . . .
H18 H 0.4636 1.1030 0.8621 0.038 Uiso 1 1 calc R U .
C19 C 0.5000 1.1253(3) 0.7500 0.0355(8) Uani 1 2 d S T P
H19 H 0.5000 1.2264 0.7500 0.043 Uiso 1 2 calc R U P
B1 B 0.29373(10) 0.2313(3) 0.17730(18) 0.0234(5) Uani 1 1 d . . .

loop_
_atom_site_aniso_label
_atom_site_aniso_U_11
_atom_site_aniso_U_22
_atom_site_aniso_U_33
_atom_site_aniso_U_23
_atom_site_aniso_U_13
_atom_site_aniso_U_12
F1 0.0214(6) 0.0440(8) 0.0290(7) 0.0035(6) -0.0018(5) -0.0102(6)
F2 0.0468(8) 0.0361(8) 0.0217(7) -0.0112(6) 0.0134(6) -0.0117(6)
N1 0.0181(8) 0.0270(10) 0.0126(8) -0.0001(7) 0.0022(7) -0.0016(7)
N2 0.0207(8) 0.0235(9) 0.0181(9) -0.0042(7) 0.0044(7) -0.0047(7)
N3 0.0233(12) 0.0163(12) 0.0128(12) 0.000 -0.0033(9) 0.000
C1 0.0215(10) 0.0379(13) 0.0130(10) 0.0026(9) 0.0040(8) -0.0003(9)
C2 0.0258(10) 0.0291(12) 0.0185(11) 0.0062(9) 0.0052(9) 0.0014(9)
C3 0.0187(9) 0.0254(11) 0.0179(10) 0.0004(8) 0.0035(8) -0.0014(8)
C4 0.0144(9) 0.0254(11) 0.0139(10) -0.0011(8) 0.0011(7) -0.0012(8)
C5 0.0135(8) 0.0222(10) 0.0144(9) -0.0010(8) 0.0028(7) 0.0004(7)
C6 0.0164(9) 0.0246(11) 0.0142(9) -0.0034(8) 0.0036(7) -0.0012(8)
C7 0.0215(10) 0.0283(12) 0.0181(10) 0.0020(9) 0.0057(8) -0.0009(8)
C8 0.0285(11) 0.0233(11) 0.0253(12) 0.0032(9) 0.0035(9) -0.0025(9)
C9 0.0289(11) 0.0221(11) 0.0280(12) -0.0045(9) 0.0072(9) -0.0069(9)
C10 0.0171(9) 0.0214(10) 0.0116(9) 0.0010(8) 0.0031(7) -0.0022(8)
C11 0.0165(9) 0.0228(11) 0.0146(10) 0.0022(8) -0.0014(8) 0.0021(8)
C12 0.0197(9) 0.0191(10) 0.0170(10) -0.0008(8) 0.0012(8) 0.0016(8)
C13 0.0188(9) 0.0184(10) 0.0115(9) -0.0003(7) 0.0007(7) -0.0023(7)
C14 0.0150(8) 0.0208(10) 0.0124(9) 0.0044(8) 0.0008(7) 0.0023(7)
C15 0.0185(9) 0.0172(10) 0.0136(9) 0.0013(7) 0.0049(8) -0.0003(7)
C16 0.0179(13) 0.0158(14) 0.0146(13) 0.000 -0.0019(11) 0.000
C17 0.0277(11) 0.0245(11) 0.0207(11) 0.0014(9) 0.0065(9) -0.0013(9)
C18 0.0430(14) 0.0232(12) 0.0274(12) -0.0051(10) 0.0100(11) 0.0057(10)
C19 0.056(2) 0.0162(16) 0.0265(18) 0.000 0.0048(16) 0.000
B1 0.0226(11) 0.0305(13) 0.0154(11) -0.0049(10) 0.0048(9) -0.0069(10)

loop_
_atom_type_symbol
_atom_type_description
_atom_type_scat_dispersion_real
_atom_type_scat_dispersion_imag
_atom_type_scat_source
C C 0.0033 0.0016 'International Tables Vol C Tables 4.2.6.8 and 6.1.1.4'
H H 0.0000 0.0000 'International Tables Vol C Tables 4.2.6.8 and 6.1.1.4'
B B 0.0013 0.0007 'International Tables Vol C Tables 4.2.6.8 and 6.1.1.4'
F F 0.0171 0.0103 'International Tables Vol C Tables 4.2.6.8 and 6.1.1.4'
N N 0.0061 0.0033 'International Tables Vol C Tables 4.2.6.8 and 6.1.1.4'

loop_
_citation_id
_citation_doi
_citation_year
1 10.1007/s11243-015-9912-7 2015

loop_
_geom_angle_atom_site_label_1
_geom_angle_atom_site_label_2
_geom_angle_atom_site_label_3
_geom_angle
_geom_angle_site_symmetry_1
_geom_angle_site_symmetry_3
C1 N1 C4 107.84(17) . .
C1 N1 B1 125.86(17) . .
C4 N1 B1 126.27(17) . .
C9 N2 C6 107.78(17) . .
C9 N2 B1 125.87(17) . .
C6 N2 B1 125.83(18) . .
C13 N3 C13 122.6(2) 2_656 .
C13 N3 C16 118.70(11) 2_656 .
C13 N3 C16 118.70(11) . .
N1 C1 C2 110.42(18) . .
N1 C1 H1 124.8 . .
C2 C1 H1 124.8 . .
C3 C2 C1 106.88(19) . .
C3 C2 H2 126.6 . .
C1 C2 H2 126.6 . .
C2 C3 C4 107.55(18) . .
C2 C3 H3 126.2 . .
C4 C3 H3 126.2 . .
N1 C4 C5 120.74(18) . .
N1 C4 C3 107.30(17) . .
C5 C4 C3 131.96(18) . .
C4 C5 C6 119.91(18) . .
C4 C5 C10 120.55(18) . .
C6 C5 C10 119.53(17) . .
N2 C6 C5 120.70(18) . .
N2 C6 C7 107.26(18) . .
C5 C6 C7 132.02(19) . .
C8 C7 C6 107.44(19) . .
C8 C7 H7 126.3 . .
C6 C7 H7 126.3 . .
C7 C8 C9 107.1(2) . .
C7 C8 H8 126.5 . .
C9 C8 H8 126.5 . .
N2 C9 C8 110.41(19) . .
N2 C9 H9 124.8 . .
C8 C9 H9 124.8 . .
C15 C10 C11 117.91(17) . .
C15 C10 C5 121.39(18) . .
C11 C10 C5 120.69(17) . .
C12 C11 C10 121.28(18) . .
C12 C11 H11 119.4 . .
C10 C11 H11 119.4 . .
C11 C12 C13 120.21(19) . .
C11 C12 H12 119.9 . .
C13 C12 H12 119.9 . .
C12 C13 C14 119.01(17) . .
C12 C13 N3 119.88(18) . .
C14 C13 N3 121.10(17) . .
C15 C14 C13 120.60(17) . .
C15 C14 H14 119.7 . .
C13 C14 H14 119.7 . .
C14 C15 C10 120.93(18) . .
C14 C15 H15 119.5 . .
C10 C15 H15 119.5 . .
C17 C16 C17 119.9(3) 2_656 .
C17 C16 N3 120.07(14) 2_656 .
C17 C16 N3 120.07(14) . .
C18 C17 C16 120.0(2) . .
C18 C17 H17 120.0 . .
C16 C17 H17 120.0 . .
C17 C18 C19 119.8(2) . .
C17 C18 H18 120.1 . .
C19 C18 H18 120.1 . .
C18 C19 C18 120.5(3) . 2_656
C18 C19 H19 119.7 . .
C18 C19 H19 119.7 2_656 .
F1 B1 F2 109.53(17) . .
F1 B1 N1 110.12(19) . .
F2 B1 N1 111.32(18) . .
F1 B1 N2 109.74(17) . .
F2 B1 N2 109.87(19) . .
N1 B1 N2 106.21(16) . .

loop_
_geom_bond_atom_site_label_1
_geom_bond_atom_site_label_2
_geom_bond_distance
_geom_bond_site_symmetry_2
F1 B1 1.386(3) .
F2 B1 1.389(3) .
N1 C1 1.342(3) .
N1 C4 1.396(2) .
N1 B1 1.545(3) .
N2 C9 1.343(3) .
N2 C6 1.398(3) .
N2 B1 1.550(3) .
N3 C13 1.408(2) 2_656
N3 C13 1.408(2) .
N3 C16 1.433(4) .
C1 C2 1.400(3) .
C1 H1 0.9500 .
C2 C3 1.378(3) .
C2 H2 0.9500 .
C3 C4 1.421(3) .
C3 H3 0.9500 .
C4 C5 1.406(3) .
C5 C6 1.412(3) .
C5 C10 1.474(3) .
C6 C7 1.416(3) .
C7 C8 1.382(3) .
C7 H7 0.9500 .
C8 C9 1.391(3) .
C8 H8 0.9500 .
C9 H9 0.9500 .
C10 C15 1.402(3) .
C10 C11 1.404(3) .
C11 C12 1.383(3) .
C11 H11 0.9500 .
C12 C13 1.395(3) .
C12 H12 0.9500 .
C13 C14 1.399(3) .
C14 C15 1.381(3) .
C14 H14 0.9500 .
C15 H15 0.9500 .
C16 C17 1.392(3) 2_656
C16 C17 1.392(3) .
C17 C18 1.385(3) .
C17 H17 0.9500 .
C18 C19 1.385(3) .
C18 H18 0.9500 .
C19 C18 1.385(3) 2_656
C19 H19 0.9500 .

loop_
_geom_torsion_atom_site_label_1
_geom_torsion_atom_site_label_2
_geom_torsion_atom_site_label_3
_geom_torsion_atom_site_label_4
_geom_torsion
_geom_torsion_site_symmetry_1
_geom_torsion_site_symmetry_4
C4 N1 C1 C2 0.0(2) . .
B1 N1 C1 C2 -178.12(19) . .
N1 C1 C2 C3 0.5(2) . .
C1 C2 C3 C4 -0.8(2) . .
C1 N1 C4 C5 179.49(18) . .
B1 N1 C4 C5 -2.4(3) . .
C1 N1 C4 C3 -0.5(2) . .
B1 N1 C4 C3 177.60(18) . .
C2 C3 C4 N1 0.8(2) . .
C2 C3 C4 C5 -179.2(2) . .
N1 C4 C5 C6 2.6(3) . .
C3 C4 C5 C6 -177.4(2) . .
N1 C4 C5 C10 -175.98(17) . .
C3 C4 C5 C10 4.0(3) . .
C9 N2 C6 C5 -178.72(18) . .
B1 N2 C6 C5 -6.6(3) . .
C9 N2 C6 C7 -0.1(2) . .
B1 N2 C6 C7 172.07(18) . .
C4 C5 C6 N2 1.7(3) . .
C10 C5 C6 N2 -179.72(17) . .
C4 C5 C6 C7 -176.6(2) . .
C10 C5 C6 C7 2.0(3) . .
N2 C6 C7 C8 0.7(2) . .
C5 C6 C7 C8 179.1(2) . .
C6 C7 C8 C9 -0.9(2) . .
C6 N2 C9 C8 -0.5(2) . .
B1 N2 C9 C8 -172.67(19) . .
C7 C8 C9 N2 0.9(3) . .
C4 C5 C10 C15 -135.9(2) . .
C6 C5 C10 C15 45.5(3) . .
C4 C5 C10 C11 44.6(3) . .
C6 C5 C10 C11 -134.0(2) . .
C15 C10 C11 C12 -2.1(3) . .
C5 C10 C11 C12 177.32(18) . .
C10 C11 C12 C13 1.2(3) . .
C11 C12 C13 C14 1.0(3) . .
C11 C12 C13 N3 179.96(17) . .
C13 N3 C13 C12 148.3(2) 2_656 .
C16 N3 C13 C12 -31.7(2) . .
C13 N3 C13 C14 -32.75(14) 2_656 .
C16 N3 C13 C14 147.25(14) . .
C12 C13 C14 C15 -2.2(3) . .
N3 C13 C14 C15 178.87(16) . .
C13 C14 C15 C10 1.2(3) . .
C11 C10 C15 C14 1.0(3) . .
C5 C10 C15 C14 -178.51(17) . .
C13 N3 C16 C17 118.32(14) 2_656 2_656
C13 N3 C16 C17 -61.68(14) . 2_656
C13 N3 C16 C17 -61.68(14) 2_656 .
C13 N3 C16 C17 118.32(14) . .
C17 C16 C17 C18 0.03(15) 2_656 .
N3 C16 C17 C18 -179.97(15) . .
C16 C17 C18 C19 -0.1(3) . .
C17 C18 C19 C18 0.03(15) . 2_656
C1 N1 B1 F1 -65.1(3) . .
C4 N1 B1 F1 117.2(2) . .
C1 N1 B1 F2 56.6(3) . .
C4 N1 B1 F2 -121.2(2) . .
C1 N1 B1 N2 176.16(18) . .
C4 N1 B1 N2 -1.6(3) . .
C9 N2 B1 F1 57.9(3) . .
C6 N2 B1 F1 -112.9(2) . .
C9 N2 B1 F2 -62.6(3) . .
C6 N2 B1 F2 126.6(2) . .
C9 N2 B1 N1 176.85(19) . .
C6 N2 B1 N1 6.1(3) . .
